data_4111924
loop_
_publ_author_name
'Devarajulu Sureshkumar'
'Srinivasa Murthy Koutha'
'Srinivasan Chandrasekaran'

_publ_section_title
;
 Chemistry of Tetrathiomolybdate: Aziridine Ring Opening Reactions and
 Facile Synthesis of Interesting Sulfur Heterocycles
;
_journal_name_full 'Journal of the American Chemical Society'
_journal_page_first 12760
_journal_page_last 12761
_journal_paper_doi 10.1021/ja052969z
_journal_volume 127
_journal_year 2005
_chemical_compound_source 'see text'
_chemical_formula_moiety 'C11 H15 N O2 S2'
_chemical_formula_sum 'C11 H15 N O2 S2'
_chemical_formula_weight 257.38
_chemical_melting_point 365
_chemical_name_common 'Amino thiirane'
_chemical_name_systematic
; 
N1-[(2R*,3R*)-3-methylthiiran-2-yl]methyl-4-methyl-1-benzenesulfonamide
;
_space_group_IT_number 14
_symmetry_cell_setting monoclinic
_symmetry_Int_Tables_number 14
_symmetry_space_group_name_Hall '-P 2yn'
_symmetry_space_group_name_H-M 'P 1 21/n 1'
_atom_sites_solution_hydrogens geom
_atom_sites_solution_primary direct
_atom_sites_solution_secondary difmap
_cell_angle_alpha 90
_cell_angle_beta 100.040(10)
_cell_angle_gamma 90
_cell_formula_units_Z 4
_cell_length_a 5.170(3)
_cell_length_b 29.506(17)
_cell_length_c 8.522(5)
_cell_measurement_reflns_used 600
_cell_measurement_temperature 296(2)
_cell_measurement_theta_max 25.00
_cell_measurement_theta_min 2.52
_cell_volume 1280.1(13)
_computing_cell_refinement SMART
_computing_data_collection 'SMART (Bruker, 1998)'
_computing_data_reduction 'SAINT (Bruker, 1998)'
_computing_molecular_graphics 'Ortep-3 for Windows (Farrugia, 1997) and CAMERON (Watkin et al., 1993)'
_computing_publication_material 'PLATON (Spek, 2003)'
_computing_structure_refinement 'SHELXL-97 (Sheldrick, 1997)'
_computing_structure_solution 'SIR92 (Altomare et al., 1993)'
_diffrn_ambient_temperature 296(2)
_diffrn_measured_fraction_theta_full 0.997
_diffrn_measured_fraction_theta_max 0.997
_diffrn_measurement_device_type 'Bruker SMART CCD area detector'
_diffrn_measurement_method '\f and \w scans'
_diffrn_radiation_monochromator graphite
_diffrn_radiation_source 'fine-focus sealed tube'
_diffrn_radiation_type MoK\a
_diffrn_radiation_wavelength 0.71073
_diffrn_reflns_av_R_equivalents 0.0270
_diffrn_reflns_av_sigmaI/netI 0.0252
_diffrn_reflns_limit_h_max 6
_diffrn_reflns_limit_h_min -6
_diffrn_reflns_limit_k_max 34
_diffrn_reflns_limit_k_min -34
_diffrn_reflns_limit_l_max 9
_diffrn_reflns_limit_l_min -10
_diffrn_reflns_number 9060
_diffrn_reflns_reduction_process ' ?'
_diffrn_reflns_theta_full 25.00
_diffrn_reflns_theta_max 25.00
_diffrn_reflns_theta_min 2.52
_exptl_absorpt_coefficient_mu 0.401
_exptl_absorpt_correction_T_max 0.9881
_exptl_absorpt_correction_T_min 0.8358
_exptl_absorpt_correction_type multi-scan
_exptl_absorpt_process_details '(SADABS; Sheldrick, 1997)'
_exptl_crystal_colour colorless
_exptl_crystal_density_diffrn 1.336
_exptl_crystal_density_method 'Not Measured'
_exptl_crystal_description block
_exptl_crystal_F_000 544
_exptl_crystal_size_max 0.34
_exptl_crystal_size_mid 0.06
_exptl_crystal_size_min 0.03
_refine_diff_density_max 0.508
_refine_diff_density_min -0.409
_refine_diff_density_rms 0.053
_refine_ls_extinction_method none
_refine_ls_goodness_of_fit_ref 1.191
_refine_ls_hydrogen_treatment constr
_refine_ls_matrix_type full
_refine_ls_number_parameters 147
_refine_ls_number_reflns 2240
_refine_ls_number_restraints 0
_refine_ls_restrained_S_all 1.191
_refine_ls_R_factor_all 0.0687
_refine_ls_R_factor_gt 0.0551
_refine_ls_shift/su_max 0.000
_refine_ls_shift/su_mean 0.000
_refine_ls_structure_factor_coef Fsqd
_refine_ls_weighting_details 'calc w=1/[\s^2^(Fo^2^)+(0.0599P)^2^+0.4720P] where P=(Fo^2^+2Fc^2^)/3'
_refine_ls_weighting_scheme calc
_refine_ls_wR_factor_gt 0.1279
_refine_ls_wR_factor_ref 0.1339
_reflns_number_gt 1837
_reflns_number_total 2240
_reflns_threshold_expression I>2sigma(I)
_cod_data_source_file ja052969zsi20050506_083554_02.cif
_cod_data_source_block compound7
_cod_original_cell_volume 1280.0(13)
_cod_original_sg_symbol_H-M 'P 21/n'
_cod_database_code 4111924

loop_
_symmetry_equiv_pos_site_id
_symmetry_equiv_pos_as_xyz
1 x,y,z
2 1/2-x,1/2+y,1/2-z
3 -x,-y,-z
4 1/2+x,1/2-y,1/2+z

loop_
_atom_site_label
_atom_site_type_symbol
_atom_site_fract_x
_atom_site_fract_y
_atom_site_fract_z
_atom_site_U_iso_or_equiv
_atom_site_adp_type
_atom_site_occupancy
_atom_site_symmetry_multiplicity
_atom_site_calc_flag
_atom_site_refinement_flags
O2 O 0.9343(4) 0.13874(9) 0.2583(3) 0.0798(8) Uani 1 1 d .
O1 O 0.6607(5) 0.08915(8) 0.3968(3) 0.0778(7) Uani 1 1 d .
C1 C 0.6094(8) 0.32511(12) 0.1727(5) 0.0821(11) Uani 1 1 d .
H1A H 0.7399 0.3258 0.2678 0.099 Uiso 1 1 calc R
H1B H 0.5018 0.3518 0.1681 0.099 Uiso 1 1 calc R
H1C H 0.6943 0.3242 0.0812 0.099 Uiso 1 1 calc R
S1 S 0.68478(13) 0.11934(3) 0.27089(9) 0.0496(3) Uani 1 1 d .
S2 S 0.33579(19) 0.26869(3) 0.36057(12) 0.0706(3) Uani 1 1 d .
C3 C 0.5507(5) 0.24167(9) 0.2434(3) 0.0459(7) Uani 1 1 d .
H3 H 0.7375 0.2430 0.2906 0.055 Uiso 1 1 calc R
N1 N 0.4904(5) 0.16066(8) 0.2873(3) 0.0483(6) Uani 1 1 d .
H1 H 0.4030 0.1613 0.3644 0.058 Uiso 1 1 calc R
C5 C 0.5679(5) 0.09255(9) 0.0881(3) 0.0462(7) Uani 1 1 d .
C4 C 0.4628(7) 0.19728(10) 0.1699(4) 0.0609(8) Uani 1 1 d .
H4A H 0.2803 0.1996 0.1190 0.073 Uiso 1 1 calc R
H4B H 0.5658 0.1901 0.0883 0.073 Uiso 1 1 calc R
C8 C 0.3607(7) 0.05379(10) -0.2026(4) 0.0616(9) Uani 1 1 d .
C10 C 0.5673(7) 0.08320(12) -0.1885(4) 0.0670(9) Uani 1 1 d .
H10 H 0.6389 0.0901 -0.2784 0.080 Uiso 1 1 calc R
C2 C 0.4428(7) 0.28419(11) 0.1744(4) 0.0595(8) Uani 1 1 d .
H2 H 0.3073 0.2806 0.0793 0.071 Uiso 1 1 calc R
C6 C 0.3602(7) 0.06279(12) 0.0782(4) 0.0692(9) Uani 1 1 d .
H6 H 0.2888 0.0556 0.1680 0.083 Uiso 1 1 calc R
C11 C 0.6726(7) 0.10282(11) -0.0456(4) 0.0610(8) Uani 1 1 d .
H11 H 0.8130 0.1228 -0.0391 0.073 Uiso 1 1 calc R
C7 C 0.2608(8) 0.04393(13) -0.0680(5) 0.0776(11) Uani 1 1 d .
H7 H 0.1208 0.0238 -0.0754 0.093 Uiso 1 1 calc R
C9 C 0.2448(9) 0.03317(14) -0.3614(5) 0.0929(13) Uani 1 1 d .
H9A H 0.1970 0.0022 -0.3462 0.111 Uiso 1 1 calc R
H9B H 0.3722 0.0342 -0.4309 0.111 Uiso 1 1 calc R
H9C H 0.0916 0.0500 -0.4081 0.111 Uiso 1 1 calc R

loop_
_atom_site_aniso_label
_atom_site_aniso_U_11
_atom_site_aniso_U_22
_atom_site_aniso_U_33
_atom_site_aniso_U_23
_atom_site_aniso_U_13
_atom_site_aniso_U_12
O2 0.0348(11) 0.125(2) 0.0788(17) -0.0292(15) 0.0071(10) -0.0113(13)
O1 0.1050(19) 0.0667(14) 0.0553(14) 0.0114(12) -0.0036(13) 0.0090(14)
C1 0.103(3) 0.065(2) 0.076(3) 0.014(2) 0.012(2) 0.002(2)
S1 0.0406(4) 0.0581(5) 0.0477(4) -0.0023(3) 0.0012(3) 0.0030(3)
S2 0.0717(6) 0.0734(6) 0.0728(6) -0.0158(5) 0.0297(5) 0.0040(4)
C3 0.0398(15) 0.0583(18) 0.0398(15) 0.0005(13) 0.0077(12) 0.0040(13)
N1 0.0532(14) 0.0553(14) 0.0392(13) -0.0028(11) 0.0156(11) 0.0005(11)
C5 0.0422(15) 0.0442(15) 0.0512(17) -0.0030(13) 0.0049(12) 0.0074(12)
C4 0.083(2) 0.0576(19) 0.0406(17) -0.0025(14) 0.0072(15) 0.0076(16)
C8 0.071(2) 0.0505(18) 0.059(2) -0.0102(15) -0.0023(16) 0.0116(16)
C10 0.078(2) 0.072(2) 0.052(2) -0.0039(17) 0.0150(17) 0.0021(19)
C2 0.068(2) 0.0597(19) 0.0447(17) -0.0043(15) -0.0062(15) 0.0087(16)
C6 0.076(2) 0.070(2) 0.065(2) -0.0068(17) 0.0199(18) -0.0192(18)
C11 0.0596(19) 0.067(2) 0.057(2) -0.0067(16) 0.0122(15) -0.0076(16)
C7 0.077(2) 0.071(2) 0.083(3) -0.019(2) 0.010(2) -0.027(2)
C9 0.112(3) 0.086(3) 0.072(3) -0.026(2) -0.007(2) 0.002(2)

loop_
_atom_type_symbol
_atom_type_description
_atom_type_scat_dispersion_real
_atom_type_scat_dispersion_imag
_atom_type_scat_source
S S 0.1246 0.1234 'International Tables Vol C Tables 4.2.6.8 and 6.1.1.4'
O O 0.0106 0.0060 'International Tables Vol C Tables 4.2.6.8 and 6.1.1.4'
N N 0.0061 0.0033 'International Tables Vol C Tables 4.2.6.8 and 6.1.1.4'
H H 0.0000 0.0000 'International Tables Vol C Tables 4.2.6.8 and 6.1.1.4'
C C 0.0033 0.0016 'International Tables Vol C Tables 4.2.6.8 and 6.1.1.4'

loop_
_geom_angle_atom_site_label_1
_geom_angle_atom_site_label_2
_geom_angle_atom_site_label_3
_geom_angle
C2 C1 H1A 109.5
C2 C1 H1B 109.5
H1A C1 H1B 109.5
C2 C1 H1C 109.5
H1A C1 H1C 109.5
H1B C1 H1C 109.5
O1 S1 O2 120.48(17)
O1 S1 N1 105.84(14)
O2 S1 N1 106.82(15)
O1 S1 C5 109.08(15)
O2 S1 C5 106.76(14)
N1 S1 C5 107.20(12)
C3 S2 C2 47.23(13)
C2 C3 C4 121.4(3)
C2 C3 S2 67.22(18)
C4 C3 S2 116.7(2)
C2 C3 H3 114.4
C4 C3 H3 114.4
S2 C3 H3 114.4
C4 N1 S1 119.4(2)
C4 N1 H1 120.3
S1 N1 H1 120.3
C11 C5 C6 120.3(3)
C11 C5 S1 120.7(2)
C6 C5 S1 119.0(2)
N1 C4 C3 112.1(2)
N1 C4 H4A 109.2
C3 C4 H4A 109.2
N1 C4 H4B 109.2
C3 C4 H4B 109.2
H4A C4 H4B 107.9
C10 C8 C7 117.7(3)
C10 C8 C9 121.1(4)
C7 C8 C9 121.1(4)
C8 C10 C11 121.9(3)
C8 C10 H10 119.0
C11 C10 H10 119.0
C3 C2 C1 121.5(3)
C3 C2 S2 65.55(17)
C1 C2 S2 118.4(3)
C3 C2 H2 114.3
C1 C2 H2 114.3
S2 C2 H2 114.3
C5 C6 C7 118.4(3)
C5 C6 H6 120.8
C7 C6 H6 120.8
C10 C11 C5 119.3(3)
C10 C11 H11 120.4
C5 C11 H11 120.4
C8 C7 C6 122.4(3)
C8 C7 H7 118.8
C6 C7 H7 118.8
C8 C9 H9A 109.5
C8 C9 H9B 109.5
H9A C9 H9B 109.5
C8 C9 H9C 109.5
H9A C9 H9C 109.5
H9B C9 H9C 109.5

loop_
_geom_bond_atom_site_label_1
_geom_bond_atom_site_label_2
_geom_bond_distance
O2 S1 1.432(2)
O1 S1 1.417(2)
C1 C2 1.485(5)
C1 H1A 0.9600
C1 H1B 0.9600
C1 H1C 0.9600
S1 N1 1.602(2)
S1 C5 1.758(3)
S2 C3 1.804(3)
S2 C2 1.827(4)
C3 C2 1.455(4)
C3 C4 1.488(4)
C3 H3 0.9800
N1 C4 1.463(4)
N1 H1 0.8600
C5 C11 1.377(4)
C5 C6 1.378(4)
C4 H4A 0.9700
C4 H4B 0.9700
C8 C10 1.365(5)
C8 C7 1.369(5)
C8 C9 1.510(5)
C10 C11 1.372(5)
C10 H10 0.9300
C2 H2 0.9800
C6 C7 1.379(5)
C6 H6 0.9300
C11 H11 0.9300
C7 H7 0.9300
C9 H9A 0.9600
C9 H9B 0.9600
C9 H9C 0.9600

loop_
_geom_torsion_atom_site_label_1
_geom_torsion_atom_site_label_2
_geom_torsion_atom_site_label_3
_geom_torsion_atom_site_label_4
_geom_torsion
C2 S2 C3 C4 -114.9(3)
O1 S1 N1 C4 -177.9(2)
O2 S1 N1 C4 52.6(3)
C5 S1 N1 C4 -61.5(2)
O1 S1 C5 C11 -149.1(3)
O2 S1 C5 C11 -17.4(3)
N1 S1 C5 C11 96.8(3)
O1 S1 C5 C6 34.3(3)
O2 S1 C5 C6 165.9(3)
N1 S1 C5 C6 -79.9(3)
S1 N1 C4 C3 -117.4(3)
C2 C3 C4 N1 -152.6(3)
S2 C3 C4 N1 -74.2(3)
C7 C8 C10 C11 -0.5(5)
C9 C8 C10 C11 179.0(3)
C4 C3 C2 C1 -142.1(3)
S2 C3 C2 C1 109.5(3)
C4 C3 C2 S2 108.4(3)
C3 S2 C2 C1 -114.0(3)
C11 C5 C6 C7 -0.2(5)
S1 C5 C6 C7 176.4(3)
C8 C10 C11 C5 0.2(5)
C6 C5 C11 C10 0.2(5)
S1 C5 C11 C10 -176.4(2)
C10 C8 C7 C6 0.5(6)
C9 C8 C7 C6 -179.0(4)
C5 C6 C7 C8 -0.1(6)
